data_7050853
loop_
_publ_author_name
'Nassimbeni, Luigi R.'
'Su, Hong'

_publ_section_title
;
 Inclusion compounds of binaphthol with volatile guests: structures,
 selectivity and kinetics of desolvation
;
_journal_issue 8
_journal_name_full 'New Journal of Chemistry'
_journal_page_first 989
_journal_paper_doi 10.1039/b201255n
_journal_volume 26
_journal_year 2002
_chemical_formula_moiety 'C20 H14 O2.C2 H6 O S'
_chemical_formula_sum 'C22 H20 O3 S'
_chemical_formula_weight 364.44
_chemical_melting_point 'host melts at 216oC'
_chemical_name_common 'Binaphthol DMSO'
_chemical_name_systematic
; 
2,2'-dihydroxy-1,1'-binaphthyl dimethylsulphoxide clathrate  
;
_space_group_IT_number 14
_symmetry_cell_setting monoclinic
_symmetry_space_group_name_Hall '-P 2yn'
_symmetry_space_group_name_H-M 'P 1 21/n 1'
_atom_sites_solution_hydrogens geom
_atom_sites_solution_primary direct
_atom_sites_solution_secondary difmap
_audit_creation_method SHELXL-97
_cell_angle_alpha 90.00
_cell_angle_beta 105.115(5)
_cell_angle_gamma 90.00
_cell_formula_units_Z 8
_cell_length_a 20.792(3)
_cell_length_b 8.8830(10)
_cell_length_c 20.800(3)
_cell_measurement_temperature 293(2)
_cell_volume 3708.8(9)
_computing_cell_refinement 'DENZO-SMN (Otwinowski & Minor, 1997)'
_computing_data_collection 'COLLECT (2000)'
_computing_data_reduction 'DENZO-SMN (Otwinowski & Minor, 1997)'
_computing_molecular_graphics 'X-seed (Barbour, 1999)'
_computing_publication_material 'SHELXL-97 (Sheldrick, 1997)'
_computing_structure_refinement 'SHELXL-97 (Sheldrick, 1997)'
_computing_structure_solution 'SHELXS-97 (Sheldrick, 1990)'
_diffrn_ambient_temperature 293(2)
_diffrn_measured_fraction_theta_full 0.840
_diffrn_measured_fraction_theta_max 0.840
_diffrn_measurement_device_type 'Nonius Kappa CCD diffractometer'
_diffrn_measurement_method '1\% \f scans and \w scans'
_diffrn_radiation_monochromator graphite
_diffrn_radiation_source 'fine-focus sealed tube'
_diffrn_radiation_type MoK\a
_diffrn_radiation_wavelength 0.71070
_diffrn_reflns_av_R_equivalents 0.0472
_diffrn_reflns_av_sigmaI/netI 0.0849
_diffrn_reflns_limit_h_max 25
_diffrn_reflns_limit_h_min -13
_diffrn_reflns_limit_k_max 10
_diffrn_reflns_limit_k_min -9
_diffrn_reflns_limit_l_max 25
_diffrn_reflns_limit_l_min -24
_diffrn_reflns_number 9346
_diffrn_reflns_theta_full 25.94
_diffrn_reflns_theta_max 25.94
_diffrn_reflns_theta_min 2.03
_exptl_absorpt_coefficient_mu 0.193
_exptl_crystal_colour colourless
_exptl_crystal_density_diffrn 1.305
_exptl_crystal_description needle
_exptl_crystal_F_000 1536
_exptl_crystal_size_max 0.40
_exptl_crystal_size_mid 0.30
_exptl_crystal_size_min 0.30
_refine_diff_density_max 0.976
_refine_diff_density_min -0.486
_refine_diff_density_rms 0.104
_refine_ls_extinction_coef 0.0009(3)
_refine_ls_extinction_expression Fc^*^=kFc[1+0.001xFc^2^\l^3^/sin(2\q)]^-1/4^
_refine_ls_extinction_method SHELXL
_refine_ls_goodness_of_fit_ref 1.160
_refine_ls_hydrogen_treatment mixed
_refine_ls_matrix_type full
_refine_ls_number_parameters 486
_refine_ls_number_reflns 6074
_refine_ls_number_restraints 8
_refine_ls_restrained_S_all 1.159
_refine_ls_R_factor_all 0.1625
_refine_ls_R_factor_gt 0.1197
_refine_ls_shift/su_max 0.001
_refine_ls_shift/su_mean 0.000
_refine_ls_structure_factor_coef Fsqd
_refine_ls_weighting_details 'calc w=1/[\s^2^(Fo^2^)+(0.0322P)^2^+40.2883P] where P=(Fo^2^+2Fc^2^)/3'
_refine_ls_weighting_scheme calc
_refine_ls_wR_factor_gt 0.2698
_refine_ls_wR_factor_ref 0.2886
_reflns_number_gt 4126
_reflns_number_total 6074
_reflns_threshold_expression >2sigma(I)
_cod_data_source_file b201255n.txt
_cod_data_source_block binapdmso
_cod_depositor_comments
;
The following automatic conversions were performed:
'_symmetry_cell_setting' value 'Monoclinic' changed to 'monoclinic'
according to '/home/saulius/struct/CIF-dictionaries/cif_core.dic'
dictionary named 'cif_core.dic' version 2.4.1 from 2010-06-29.

Automatic conversion script
Id: cif_fix_enum 1527 2010-12-29 10:47:43Z saulius 
;
_cod_original_sg_symbol_H-M P21/n
_cod_database_code 7050853

loop_
_symmetry_equiv_pos_as_xyz
'x, y, z'
'-x+1/2, y+1/2, -z+1/2'
'-x, -y, -z'
'x-1/2, -y-1/2, z-1/2'

loop_
_atom_site_label
_atom_site_type_symbol
_atom_site_fract_x
_atom_site_fract_y
_atom_site_fract_z
_atom_site_U_iso_or_equiv
_atom_site_adp_type
_atom_site_occupancy
_atom_site_symmetry_multiplicity
_atom_site_calc_flag
_atom_site_refinement_flags
_atom_site_disorder_assembly
_atom_site_disorder_group
O1X O 0.2780(3) -0.1480(7) 0.0051(3) 0.0377(15) Uani 1 1 d D . .
H1X H 0.318(3) -0.198(8) 0.000(4) 0.045 Uiso 1 1 d D . .
O2X O 0.0939(3) -0.2099(7) -0.0167(3) 0.0381(15) Uani 1 1 d D . .
H2X H 0.052(2) -0.234(9) -0.050(3) 0.046 Uiso 1 1 d D . .
C19X C 0.1785(4) 0.1548(9) 0.0100(4) 0.0283(19) Uani 1 1 d . . .
C11X C 0.1630(4) -0.0007(9) 0.0180(4) 0.0218(17) Uani 1 1 d . . .
C20X C 0.1368(4) 0.2388(9) -0.0416(4) 0.0262(18) Uani 1 1 d . . .
C1X C 0.2048(3) -0.0950(9) 0.0730(4) 0.0258(18) Uani 1 1 d . . .
C2X C 0.2612(4) -0.1674(10) 0.0643(4) 0.0297(19) Uani 1 1 d . . .
C9X C 0.1862(4) -0.1214(10) 0.1332(4) 0.0285(18) Uani 1 1 d . . .
C12X C 0.1082(4) -0.0615(9) -0.0250(4) 0.0269(18) Uani 1 1 d . . .
C10X C 0.2237(4) -0.2193(10) 0.1815(4) 0.032(2) Uani 1 1 d . . .
C5X C 0.2019(4) -0.2498(11) 0.2396(4) 0.036(2) Uani 1 1 d . . .
H5X H 0.2268 -0.3144 0.2718 0.043 Uiso 1 1 calc R . .
C8X C 0.1277(4) -0.0537(10) 0.1439(4) 0.033(2) Uani 1 1 d . . .
H8X H 0.1026 0.0117 0.1122 0.040 Uiso 1 1 calc R . .
C3X C 0.3009(4) -0.2611(9) 0.1148(4) 0.0297(19) Uani 1 1 d . . .
H3X H 0.3395 -0.3056 0.1091 0.036 Uiso 1 1 calc R . .
C14X C 0.0821(4) 0.1709(10) -0.0855(4) 0.030(2) Uani 1 1 d . . .
H14X H 0.0559 0.2259 -0.1208 0.036 Uiso 1 1 calc R . .
C7X C 0.1084(4) -0.0851(12) 0.2012(4) 0.045(3) Uani 1 1 d . . .
H7X H 0.0707 -0.0389 0.2083 0.054 Uiso 1 1 calc R . .
C4X C 0.2816(4) -0.2844(10) 0.1715(4) 0.037(2) Uani 1 1 d . . .
H4X H 0.3075 -0.3453 0.2047 0.044 Uiso 1 1 calc R . .
C13X C 0.0670(4) 0.0247(10) -0.0767(4) 0.032(2) Uani 1 1 d . . .
H13X H 0.0294 -0.0188 -0.1049 0.038 Uiso 1 1 calc R . .
C18X C 0.2347(4) 0.2261(10) 0.0537(4) 0.036(2) Uani 1 1 d . . .
H18X H 0.2629 0.1714 0.0878 0.044 Uiso 1 1 calc R . .
C17X C 0.2471(5) 0.3753(11) 0.0452(5) 0.050(3) Uani 1 1 d . . .
H17X H 0.2843 0.4208 0.0732 0.060 Uiso 1 1 calc R . .
C15X C 0.1526(5) 0.3969(10) -0.0469(5) 0.043(2) Uani 1 1 d . . .
H15X H 0.1254 0.4546 -0.0805 0.051 Uiso 1 1 calc R . .
C6X C 0.1455(4) -0.1871(13) 0.2494(4) 0.048(3) Uani 1 1 d . . .
H6X H 0.1314 -0.2107 0.2871 0.057 Uiso 1 1 calc R . .
C16X C 0.2044(5) 0.4609(12) -0.0054(5) 0.050(3) Uani 1 1 d . . .
H16X H 0.2127 0.5628 -0.0095 0.061 Uiso 1 1 calc R . .
O1Y O 0.4837(3) 0.8018(7) 0.0997(3) 0.0395(15) Uani 1 1 d D . .
H1Y H 0.456(3) 0.736(7) 0.065(3) 0.047 Uiso 1 1 d D . .
C1Y C 0.5233(4) 1.0182(9) 0.1644(4) 0.0272(18) Uani 1 1 d . . .
O2Y O 0.5114(3) 0.9194(8) 0.2854(3) 0.0510(19) Uani 1 1 d D . .
C11Y C 0.5760(3) 0.9205(8) 0.2082(4) 0.0222(17) Uani 1 1 d . . .
C9Y C 0.5192(4) 1.1733(9) 0.1768(4) 0.0276(19) Uani 1 1 d . . .
C2Y C 0.4785(4) 0.9514(9) 0.1106(4) 0.0291(19) Uani 1 1 d . . .
C19Y C 0.6344(3) 0.8764(8) 0.1899(4) 0.0218(16) Uani 1 1 d . . .
C20Y C 0.6805(4) 0.7745(9) 0.2310(4) 0.0254(18) Uani 1 1 d . . .
C10Y C 0.4673(4) 1.2619(9) 0.1342(4) 0.0270(18) Uani 1 1 d . . .
C3Y C 0.4267(4) 1.0384(10) 0.0697(4) 0.035(2) Uani 1 1 d . . .
H3Y H 0.3959 0.9928 0.0344 0.042 Uiso 1 1 calc R . .
C4Y C 0.4214(4) 1.1889(10) 0.0814(4) 0.035(2) Uani 1 1 d . . .
H4Y H 0.3870 1.2440 0.0541 0.043 Uiso 1 1 calc R . .
C12Y C 0.5668(4) 0.8703(10) 0.2679(4) 0.0311(19) Uani 1 1 d . . .
C13Y C 0.6135(4) 0.7765(10) 0.3096(4) 0.0298(19) Uani 1 1 d . . .
H13Y H 0.6069 0.7466 0.3503 0.036 Uiso 1 1 calc R . .
C7Y C 0.5615(5) 1.3999(11) 0.2387(5) 0.043(2) Uani 1 1 d . . .
H7Y H 0.5926 1.4456 0.2736 0.051 Uiso 1 1 calc R . .
C17Y C 0.7058(4) 0.8862(11) 0.1142(4) 0.039(2) Uani 1 1 d . . .
H17Y H 0.7154 0.9253 0.0762 0.047 Uiso 1 1 calc R . .
C5Y C 0.4652(5) 1.4166(10) 0.1453(5) 0.040(2) Uani 1 1 d . . .
H5Y H 0.4315 1.4736 0.1179 0.048 Uiso 1 1 calc R . .
C8Y C 0.5642(4) 1.2494(10) 0.2288(4) 0.033(2) Uani 1 1 d . . .
H8Y H 0.5973 1.1940 0.2578 0.040 Uiso 1 1 calc R . .
C15Y C 0.7380(4) 0.7324(10) 0.2106(4) 0.033(2) Uani 1 1 d . . .
H15Y H 0.7682 0.6667 0.2374 0.039 Uiso 1 1 calc R . .
C14Y C 0.6681(4) 0.7284(10) 0.2916(4) 0.032(2) Uani 1 1 d . . .
H14Y H 0.6979 0.6639 0.3196 0.039 Uiso 1 1 calc R . .
C18Y C 0.6487(4) 0.9288(9) 0.1303(4) 0.0294(19) Uani 1 1 d . . .
H18Y H 0.6188 0.9928 0.1021 0.035 Uiso 1 1 calc R . .
C6Y C 0.5115(5) 1.4872(10) 0.1956(5) 0.044(2) Uani 1 1 d . . .
H6Y H 0.5100 1.5909 0.2012 0.053 Uiso 1 1 calc R . .
C16Y C 0.7504(4) 0.7832(11) 0.1547(5) 0.043(2) Uani 1 1 d . . .
H16Y H 0.7881 0.7512 0.1424 0.052 Uiso 1 1 calc R . .
S2GB S -0.07560(11) -0.3829(3) -0.09197(11) 0.0383(6) Uani 1 1 d . . .
S2GA S 0.40059(11) 0.6300(3) -0.06458(12) 0.0389(6) Uani 1 1 d . . .
O2GB O -0.0168(3) -0.3049(7) -0.1069(3) 0.0405(15) Uani 1 1 d D . .
C1GB C -0.1392(5) -0.3701(13) -0.1660(6) 0.064(3) Uani 1 1 d . . .
H1B1 H -0.1517 -0.2666 -0.1747 0.096 Uiso 1 1 calc R . .
H1B2 H -0.1771 -0.4269 -0.1616 0.096 Uiso 1 1 calc R . .
H1B3 H -0.1237 -0.4099 -0.2021 0.096 Uiso 1 1 calc R . .
C3GB C -0.0593(5) -0.5774(11) -0.0961(5) 0.052(3) Uani 1 1 d . . .
H3B1 H -0.0556 -0.6021 -0.1399 0.079 Uiso 1 1 calc R . .
H3B2 H -0.0950 -0.6340 -0.0866 0.079 Uiso 1 1 calc R . .
H3B3 H -0.0183 -0.6017 -0.0640 0.079 Uiso 1 1 calc R . .
O2GA O 0.3859(3) 0.6834(7) -0.0009(3) 0.0407(16) Uani 1 1 d D . .
C1GA C 0.3237(5) 0.6429(12) -0.1264(5) 0.054(3) Uani 1 1 d . . .
H1A1 H 0.2904 0.5859 -0.1126 0.082 Uiso 1 1 calc R . .
H1A2 H 0.3289 0.6033 -0.1677 0.082 Uiso 1 1 calc R . .
H1A3 H 0.3102 0.7464 -0.1323 0.082 Uiso 1 1 calc R . .
C3GA C 0.4058(5) 0.4337(11) -0.0590(5) 0.053(3) Uani 1 1 d . . .
H3A1 H 0.4429 0.4057 -0.0227 0.080 Uiso 1 1 calc R . .
H3A2 H 0.4119 0.3933 -0.0998 0.080 Uiso 1 1 calc R . .
H3A3 H 0.3655 0.3942 -0.0513 0.080 Uiso 1 1 calc R . .
H2Y H 0.503(5) 0.879(11) 0.328(3) 0.064 Uiso 1 1 d D . .

loop_
_atom_site_aniso_label
_atom_site_aniso_U_11
_atom_site_aniso_U_22
_atom_site_aniso_U_33
_atom_site_aniso_U_23
_atom_site_aniso_U_13
_atom_site_aniso_U_12
O1X 0.036(3) 0.045(4) 0.036(3) 0.007(3) 0.016(3) 0.014(3)
O2X 0.037(3) 0.034(4) 0.037(3) 0.003(3) -0.002(3) -0.010(3)
C19X 0.030(4) 0.027(5) 0.034(5) 0.002(4) 0.019(4) 0.000(4)
C11X 0.027(4) 0.020(5) 0.020(4) -0.001(3) 0.010(3) 0.001(3)
C20X 0.030(4) 0.021(5) 0.032(4) 0.000(4) 0.017(4) 0.010(3)
C1X 0.019(4) 0.030(5) 0.028(4) -0.001(4) 0.006(3) -0.001(3)
C2X 0.031(4) 0.031(5) 0.031(4) -0.004(4) 0.015(4) -0.002(4)
C9X 0.026(4) 0.032(5) 0.028(4) 0.000(4) 0.007(3) 0.000(4)
C12X 0.029(4) 0.024(5) 0.029(4) 0.002(4) 0.011(3) -0.002(3)
C10X 0.027(4) 0.038(6) 0.026(4) -0.002(4) 0.001(3) -0.012(4)
C5X 0.039(5) 0.044(6) 0.020(4) 0.008(4) -0.002(4) -0.007(4)
C8X 0.030(4) 0.035(5) 0.036(5) -0.004(4) 0.010(4) 0.002(4)
C3X 0.029(4) 0.026(5) 0.033(5) 0.000(4) 0.005(4) 0.011(4)
C14X 0.039(5) 0.031(6) 0.022(4) 0.003(4) 0.008(4) 0.011(4)
C7X 0.035(5) 0.073(7) 0.032(5) -0.008(5) 0.020(4) -0.008(5)
C4X 0.041(5) 0.029(5) 0.033(5) 0.006(4) -0.001(4) 0.009(4)
C13X 0.025(4) 0.036(6) 0.032(5) -0.002(4) 0.004(4) 0.002(4)
C18X 0.033(4) 0.033(6) 0.043(5) -0.009(4) 0.008(4) -0.001(4)
C17X 0.042(5) 0.033(6) 0.079(8) -0.006(6) 0.021(5) -0.014(5)
C15X 0.057(6) 0.032(6) 0.049(6) 0.009(5) 0.033(5) 0.006(5)
C6X 0.039(5) 0.080(8) 0.028(5) 0.002(5) 0.015(4) -0.007(5)
C16X 0.054(6) 0.030(6) 0.070(7) -0.002(5) 0.020(6) -0.011(5)
O1Y 0.038(3) 0.032(4) 0.040(4) -0.006(3) -0.005(3) 0.002(3)
C1Y 0.023(4) 0.030(5) 0.030(4) 0.002(4) 0.009(3) 0.004(3)
O2Y 0.039(3) 0.074(5) 0.048(4) 0.024(4) 0.026(3) 0.025(3)
C11Y 0.025(4) 0.021(4) 0.020(4) 0.001(3) 0.004(3) -0.002(3)
C9Y 0.030(4) 0.025(5) 0.030(4) -0.002(4) 0.012(3) 0.001(3)
C2Y 0.032(4) 0.025(5) 0.029(4) 0.000(4) 0.006(4) 0.001(4)
C19Y 0.024(4) 0.015(4) 0.026(4) -0.008(3) 0.006(3) -0.007(3)
C20Y 0.023(4) 0.029(5) 0.021(4) 0.003(4) 0.000(3) 0.000(3)
C10Y 0.031(4) 0.020(5) 0.035(5) 0.007(4) 0.018(4) 0.003(3)
C3Y 0.029(4) 0.033(6) 0.041(5) 0.004(4) 0.004(4) -0.004(4)
C4Y 0.028(4) 0.040(6) 0.038(5) 0.011(4) 0.008(4) 0.005(4)
C12Y 0.027(4) 0.036(5) 0.031(4) 0.001(4) 0.009(3) 0.004(4)
C13Y 0.027(4) 0.038(5) 0.025(4) 0.009(4) 0.008(3) 0.002(4)
C7Y 0.060(6) 0.033(6) 0.039(5) -0.010(4) 0.019(5) -0.009(5)
C17Y 0.044(5) 0.039(6) 0.037(5) -0.004(4) 0.018(4) -0.001(4)
C5Y 0.047(5) 0.036(6) 0.046(6) 0.002(5) 0.026(5) 0.010(4)
C8Y 0.041(5) 0.029(5) 0.029(5) -0.003(4) 0.009(4) 0.002(4)
C15Y 0.025(4) 0.033(5) 0.040(5) -0.006(4) 0.010(4) 0.006(4)
C14Y 0.025(4) 0.036(5) 0.033(5) 0.004(4) 0.002(3) 0.002(4)
C18Y 0.036(4) 0.023(5) 0.030(4) 0.001(4) 0.010(4) -0.004(4)
C6Y 0.064(6) 0.015(5) 0.061(7) -0.006(5) 0.031(5) -0.004(5)
C16Y 0.033(5) 0.057(7) 0.045(6) -0.011(5) 0.021(4) 0.005(5)
S2GB 0.0380(12) 0.0411(15) 0.0410(13) -0.0096(11) 0.0198(10) -0.0049(10)
S2GA 0.0389(12) 0.0380(14) 0.0430(13) -0.0025(11) 0.0168(10) -0.0005(10)
O2GB 0.041(3) 0.050(4) 0.030(3) -0.006(3) 0.010(3) -0.013(3)
C1GB 0.036(5) 0.050(7) 0.090(8) -0.004(7) -0.010(5) 0.003(5)
C3GB 0.063(7) 0.041(7) 0.049(6) 0.007(5) 0.008(5) -0.009(5)
O2GA 0.034(3) 0.049(4) 0.038(3) -0.020(3) 0.007(3) 0.008(3)
C1GA 0.064(7) 0.051(7) 0.042(6) 0.001(5) 0.002(5) 0.001(6)
C3GA 0.073(7) 0.044(7) 0.051(6) 0.002(5) 0.028(5) 0.012(5)

loop_
_atom_type_symbol
_atom_type_description
_atom_type_scat_dispersion_real
_atom_type_scat_dispersion_imag
_atom_type_scat_source
C C 0.0033 0.0016 'International Tables Vol C Tables 4.2.6.8 and 6.1.1.4'
H H 0.0000 0.0000 'International Tables Vol C Tables 4.2.6.8 and 6.1.1.4'
O O 0.0106 0.0060 'International Tables Vol C Tables 4.2.6.8 and 6.1.1.4'
S S 0.1246 0.1234 'International Tables Vol C Tables 4.2.6.8 and 6.1.1.4'

loop_
_geom_angle_atom_site_label_1
_geom_angle_atom_site_label_2
_geom_angle_atom_site_label_3
_geom_angle
_geom_angle_site_symmetry_1
_geom_angle_site_symmetry_3
_geom_angle_publ_flag
C2X O1X H1X 118(5) . . ?
C12X O2X H2X 107(5) . . ?
C20X C19X C18X 119.4(8) . . ?
C20X C19X C11X 119.1(7) . . ?
C18X C19X C11X 121.5(8) . . ?
C12X C11X C19X 118.6(7) . . ?
C12X C11X C1X 119.9(7) . . ?
C19X C11X C1X 121.5(7) . . ?
C14X C20X C19X 120.4(8) . . ?
C14X C20X C15X 122.0(8) . . ?
C19X C20X C15X 117.7(8) . . ?
C2X C1X C9X 118.1(7) . . ?
C2X C1X C11X 120.0(7) . . ?
C9X C1X C11X 121.8(6) . . ?
O1X C2X C1X 118.6(7) . . ?
O1X C2X C3X 120.1(7) . . ?
C1X C2X C3X 121.4(7) . . ?
C10X C9X C8X 119.3(7) . . ?
C10X C9X C1X 120.3(7) . . ?
C8X C9X C1X 120.4(7) . . ?
C11X C12X O2X 118.0(7) . . ?
C11X C12X C13X 121.5(8) . . ?
O2X C12X C13X 120.6(7) . . ?
C4X C10X C9X 119.4(7) . . ?
C4X C10X C5X 121.6(8) . . ?
C9X C10X C5X 119.0(8) . . ?
C6X C5X C10X 121.8(8) . . ?
C6X C5X H5X 119.1 . . ?
C10X C5X H5X 119.1 . . ?
C7X C8X C9X 120.0(8) . . ?
C7X C8X H8X 120.0 . . ?
C9X C8X H8X 120.0 . . ?
C4X C3X C2X 119.0(7) . . ?
C4X C3X H3X 120.5 . . ?
C2X C3X H3X 120.5 . . ?
C13X C14X C20X 120.1(8) . . ?
C13X C14X H14X 119.9 . . ?
C20X C14X H14X 119.9 . . ?
C8X C7X C6X 120.8(8) . . ?
C8X C7X H7X 119.6 . . ?
C6X C7X H7X 119.6 . . ?
C3X C4X C10X 121.8(8) . . ?
C3X C4X H4X 119.1 . . ?
C10X C4X H4X 119.1 . . ?
C14X C13X C12X 120.3(8) . . ?
C14X C13X H13X 119.9 . . ?
C12X C13X H13X 119.9 . . ?
C17X C18X C19X 119.8(9) . . ?
C17X C18X H18X 120.1 . . ?
C19X C18X H18X 120.1 . . ?
C18X C17X C16X 121.0(9) . . ?
C18X C17X H17X 119.5 . . ?
C16X C17X H17X 119.5 . . ?
C16X C15X C20X 121.9(9) . . ?
C16X C15X H15X 119.1 . . ?
C20X C15X H15X 119.1 . . ?
C5X C6X C7X 119.1(8) . . ?
C5X C6X H6X 120.5 . . ?
C7X C6X H6X 120.5 . . ?
C15X C16X C17X 120.3(10) . . ?
C15X C16X H16X 119.9 . . ?
C17X C16X H16X 119.9 . . ?
C2Y O1Y H1Y 130(4) . . ?
C2Y C1Y C9Y 120.4(7) . . ?
C2Y C1Y C11Y 118.1(7) . . ?
C9Y C1Y C11Y 121.5(7) . . ?
C12Y O2Y H2Y 118(6) . . ?
C12Y C11Y C19Y 118.8(7) . . ?
C12Y C11Y C1Y 118.8(7) . . ?
C19Y C11Y C1Y 122.4(6) . . ?
C8Y C9Y C1Y 123.6(8) . . ?
C8Y C9Y C10Y 116.9(8) . . ?
C1Y C9Y C10Y 119.5(7) . . ?
O1Y C2Y C1Y 119.1(7) . . ?
O1Y C2Y C3Y 121.0(7) . . ?
C1Y C2Y C3Y 119.8(8) . . ?
C11Y C19Y C18Y 122.0(7) . . ?
C11Y C19Y C20Y 120.1(7) . . ?
C18Y C19Y C20Y 117.9(7) . . ?
C14Y C20Y C15Y 123.7(7) . . ?
C14Y C20Y C19Y 117.9(7) . . ?
C15Y C20Y C19Y 118.3(7) . . ?
C5Y C10Y C4Y 122.6(8) . . ?
C5Y C10Y C9Y 119.1(8) . . ?
C4Y C10Y C9Y 118.3(7) . . ?
C4Y C3Y C2Y 120.6(8) . . ?
C4Y C3Y H3Y 119.7 . . ?
C2Y C3Y H3Y 119.7 . . ?
C3Y C4Y C10Y 121.3(8) . . ?
C3Y C4Y H4Y 119.4 . . ?
C10Y C4Y H4Y 119.4 . . ?
O2Y C12Y C11Y 117.5(7) . . ?
O2Y C12Y C13Y 121.5(7) . . ?
C11Y C12Y C13Y 121.0(7) . . ?
C14Y C13Y C12Y 120.9(7) . . ?
C14Y C13Y H13Y 119.6 . . ?
C12Y C13Y H13Y 119.6 . . ?
C8Y C7Y C6Y 119.8(9) . . ?
C8Y C7Y H7Y 120.1 . . ?
C6Y C7Y H7Y 120.1 . . ?
C18Y C17Y C16Y 120.6(8) . . ?
C18Y C17Y H17Y 119.7 . . ?
C16Y C17Y H17Y 119.7 . . ?
C6Y C5Y C10Y 122.0(9) . . ?
C6Y C5Y H5Y 119.0 . . ?
C10Y C5Y H5Y 119.0 . . ?
C7Y C8Y C9Y 123.1(9) . . ?
C7Y C8Y H8Y 118.4 . . ?
C9Y C8Y H8Y 118.4 . . ?
C16Y C15Y C20Y 122.8(8) . . ?
C16Y C15Y H15Y 118.6 . . ?
C20Y C15Y H15Y 118.6 . . ?
C13Y C14Y C20Y 121.1(8) . . ?
C13Y C14Y H14Y 119.4 . . ?
C20Y C14Y H14Y 119.4 . . ?
C17Y C18Y C19Y 120.9(8) . . ?
C17Y C18Y H18Y 119.5 . . ?
C19Y C18Y H18Y 119.5 . . ?
C5Y C6Y C7Y 119.0(9) . . ?
C5Y C6Y H6Y 120.5 . . ?
C7Y C6Y H6Y 120.5 . . ?
C15Y C16Y C17Y 119.5(8) . . ?
C15Y C16Y H16Y 120.3 . . ?
C17Y C16Y H16Y 120.3 . . ?
O2GB S2GB C1GB 104.9(5) . . ?
O2GB S2GB C3GB 105.3(4) . . ?
C1GB S2GB C3GB 97.5(5) . . ?
O2GA S2GA C3GA 106.1(4) . . ?
O2GA S2GA C1GA 105.4(4) . . ?
C3GA S2GA C1GA 98.1(5) . . ?
S2GB C1GB H1B1 109.5 . . ?
S2GB C1GB H1B2 109.5 . . ?
H1B1 C1GB H1B2 109.5 . . ?
S2GB C1GB H1B3 109.5 . . ?
H1B1 C1GB H1B3 109.5 . . ?
H1B2 C1GB H1B3 109.5 . . ?
S2GB C3GB H3B1 109.5 . . ?
S2GB C3GB H3B2 109.5 . . ?
H3B1 C3GB H3B2 109.5 . . ?
S2GB C3GB H3B3 109.5 . . ?
H3B1 C3GB H3B3 109.5 . . ?
H3B2 C3GB H3B3 109.5 . . ?
S2GA C1GA H1A1 109.5 . . ?
S2GA C1GA H1A2 109.5 . . ?
H1A1 C1GA H1A2 109.5 . . ?
S2GA C1GA H1A3 109.5 . . ?
H1A1 C1GA H1A3 109.5 . . ?
H1A2 C1GA H1A3 109.5 . . ?
S2GA C3GA H3A1 109.5 . . ?
S2GA C3GA H3A2 109.5 . . ?
H3A1 C3GA H3A2 109.5 . . ?
S2GA C3GA H3A3 109.5 . . ?
H3A1 C3GA H3A3 109.5 . . ?
H3A2 C3GA H3A3 109.5 . . ?

loop_
_geom_bond_atom_site_label_1
_geom_bond_atom_site_label_2
_geom_bond_distance
_geom_bond_site_symmetry_2
_geom_bond_publ_flag
O1X C2X 1.375(9) . ?
O1X H1X 0.978(16) . ?
O2X C12X 1.372(10) . ?
O2X H2X 0.980(16) . ?
C19X C20X 1.405(11) . ?
C19X C18X 1.428(11) . ?
C19X C11X 1.438(11) . ?
C11X C12X 1.364(10) . ?
C11X C1X 1.498(10) . ?
C20X C14X 1.396(11) . ?
C20X C15X 1.453(12) . ?
C1X C2X 1.390(10) . ?
C1X C9X 1.425(10) . ?
C2X C3X 1.424(11) . ?
C9X C10X 1.401(11) . ?
C9X C8X 1.423(11) . ?
C12X C13X 1.413(11) . ?
C10X C4X 1.399(12) . ?
C10X C5X 1.424(11) . ?
C5X C6X 1.360(12) . ?
C5X H5X 0.9300 . ?
C8X C7X 1.382(11) . ?
C8X H8X 0.9300 . ?
C3X C4X 1.358(11) . ?
C3X H3X 0.9300 . ?
C14X C13X 1.359(12) . ?
C14X H14X 0.9300 . ?
C7X C6X 1.421(13) . ?
C7X H7X 0.9300 . ?
C4X H4X 0.9300 . ?
C13X H13X 0.9300 . ?
C18X C17X 1.370(13) . ?
C18X H18X 0.9300 . ?
C17X C16X 1.409(14) . ?
C17X H17X 0.9300 . ?
C15X C16X 1.321(13) . ?
C15X H15X 0.9300 . ?
C6X H6X 0.9300 . ?
C16X H16X 0.9300 . ?
O1Y C2Y 1.357(10) . ?
O1Y H1Y 0.989(19) . ?
C1Y C2Y 1.389(11) . ?
C1Y C9Y 1.408(12) . ?
C1Y C11Y 1.505(10) . ?
O2Y C12Y 1.368(9) . ?
O2Y H2Y 1.006(15) . ?
C11Y C12Y 1.379(10) . ?
C11Y C19Y 1.419(10) . ?
C9Y C8Y 1.404(11) . ?
C9Y C10Y 1.440(11) . ?
C2Y C3Y 1.415(11) . ?
C19Y C18Y 1.424(10) . ?
C19Y C20Y 1.429(11) . ?
C20Y C14Y 1.411(11) . ?
C20Y C15Y 1.418(10) . ?
C10Y C5Y 1.396(12) . ?
C10Y C4Y 1.410(12) . ?
C3Y C4Y 1.369(13) . ?
C3Y H3Y 0.9300 . ?
C4Y H4Y 0.9300 . ?
C12Y C13Y 1.396(11) . ?
C13Y C14Y 1.354(11) . ?
C13Y H13Y 0.9300 . ?
C7Y C8Y 1.356(13) . ?
C7Y C6Y 1.415(13) . ?
C7Y H7Y 0.9300 . ?
C17Y C18Y 1.370(11) . ?
C17Y C16Y 1.414(13) . ?
C17Y H17Y 0.9300 . ?
C5Y C6Y 1.374(13) . ?
C5Y H5Y 0.9300 . ?
C8Y H8Y 0.9300 . ?
C15Y C16Y 1.335(12) . ?
C15Y H15Y 0.9300 . ?
C14Y H14Y 0.9300 . ?
C18Y H18Y 0.9300 . ?
C6Y H6Y 0.9300 . ?
C16Y H16Y 0.9300 . ?
S2GB O2GB 1.506(6) . ?
S2GB C1GB 1.752(10) . ?
S2GB C3GB 1.767(10) . ?
S2GA O2GA 1.512(6) . ?
S2GA C3GA 1.749(10) . ?
S2GA C1GA 1.775(9) . ?
C1GB H1B1 0.9600 . ?
C1GB H1B2 0.9600 . ?
C1GB H1B3 0.9600 . ?
C3GB H3B1 0.9600 . ?
C3GB H3B2 0.9600 . ?
C3GB H3B3 0.9600 . ?
C1GA H1A1 0.9600 . ?
C1GA H1A2 0.9600 . ?
C1GA H1A3 0.9600 . ?
C3GA H3A1 0.9600 . ?
C3GA H3A2 0.9600 . ?
C3GA H3A3 0.9600 . ?

loop_
_geom_hbond_atom_site_label_D
_geom_hbond_atom_site_label_H
_geom_hbond_atom_site_label_A
_geom_hbond_distance_DH
_geom_hbond_distance_HA
_geom_hbond_distance_DA
_geom_hbond_angle_DHA
_geom_hbond_site_symmetry_A
O1X H1X O2GA 0.978(16) 1.762(17) 2.727(7) 168(7) 1_545
O2X H2X O2GB 0.980(16) 1.725(16) 2.698(8) 171(8) .
O1Y H1Y O2GA 0.989(19) 1.780(18) 2.720(8) 157(5) .
O2Y H2Y O2GB 1.006(15) 1.658(16) 2.662(8) 175(9) 4_666

loop_
_geom_torsion_atom_site_label_1
_geom_torsion_atom_site_label_2
_geom_torsion_atom_site_label_3
_geom_torsion_atom_site_label_4
_geom_torsion
_geom_torsion_site_symmetry_1
_geom_torsion_site_symmetry_2
_geom_torsion_site_symmetry_3
_geom_torsion_site_symmetry_4
_geom_torsion_publ_flag
C20X C19X C11X C12X -0.1(10) . . . . ?
C18X C19X C11X C12X 179.3(7) . . . . ?
C20X C19X C11X C1X -178.7(6) . . . . ?
C18X C19X C11X C1X 0.7(11) . . . . ?
C18X C19X C20X C14X 179.1(7) . . . . ?
C11X C19X C20X C14X -1.6(11) . . . . ?
C18X C19X C20X C15X -1.4(11) . . . . ?
C11X C19X C20X C15X 178.0(7) . . . . ?
C12X C11X C1X C2X 95.5(9) . . . . ?
C19X C11X C1X C2X -85.9(9) . . . . ?
C12X C11X C1X C9X -80.3(10) . . . . ?
C19X C11X C1X C9X 98.3(9) . . . . ?
C9X C1X C2X O1X 177.2(7) . . . . ?
C11X C1X C2X O1X 1.1(11) . . . . ?
C9X C1X C2X C3X -2.2(12) . . . . ?
C11X C1X C2X C3X -178.3(7) . . . . ?
C2X C1X C9X C10X -0.8(12) . . . . ?
C11X C1X C9X C10X 175.2(7) . . . . ?
C2X C1X C9X C8X -178.1(8) . . . . ?
C11X C1X C9X C8X -2.2(12) . . . . ?
C19X C11X C12X O2X -179.8(6) . . . . ?
C1X C11X C12X O2X -1.2(10) . . . . ?
C19X C11X C12X C13X 0.3(11) . . . . ?
C1X C11X C12X C13X 178.9(7) . . . . ?
C8X C9X C10X C4X -179.2(8) . . . . ?
C1X C9X C10X C4X 3.5(12) . . . . ?
C8X C9X C10X C5X 0.7(12) . . . . ?
C1X C9X C10X C5X -176.7(8) . . . . ?
C4X C10X C5X C6X -179.8(9) . . . . ?
C9X C10X C5X C6X 0.3(13) . . . . ?
C10X C9X C8X C7X -0.2(13) . . . . ?
C1X C9X C8X C7X 177.2(8) . . . . ?
O1X C2X C3X C4X -176.8(8) . . . . ?
C1X C2X C3X C4X 2.6(13) . . . . ?
C19X C20X C14X C13X 3.0(11) . . . . ?
C15X C20X C14X C13X -176.6(7) . . . . ?
C9X C8X C7X C6X -1.3(14) . . . . ?
C2X C3X C4X C10X 0.2(13) . . . . ?
C9X C10X C4X C3X -3.2(13) . . . . ?
C5X C10X C4X C3X 176.9(8) . . . . ?
C20X C14X C13X C12X -2.7(12) . . . . ?
C11X C12X C13X C14X 1.1(12) . . . . ?
O2X C12X C13X C14X -178.8(7) . . . . ?
C20X C19X C18X C17X 0.5(12) . . . . ?
C11X C19X C18X C17X -178.8(8) . . . . ?
C19X C18X C17X C16X 1.2(14) . . . . ?
C14X C20X C15X C16X -180.0(8) . . . . ?
C19X C20X C15X C16X 0.5(12) . . . . ?
C10X C5X C6X C7X -1.8(14) . . . . ?
C8X C7X C6X C5X 2.3(15) . . . . ?
C20X C15X C16X C17X 1.2(14) . . . . ?
C18X C17X C16X C15X -2.1(15) . . . . ?
C2Y C1Y C11Y C12Y -100.3(9) . . . . ?
C9Y C1Y C11Y C12Y 80.0(10) . . . . ?
C2Y C1Y C11Y C19Y 78.8(10) . . . . ?
C9Y C1Y C11Y C19Y -101.0(9) . . . . ?
C2Y C1Y C9Y C8Y -177.7(7) . . . . ?
C11Y C1Y C9Y C8Y 2.0(12) . . . . ?
C2Y C1Y C9Y C10Y 1.2(11) . . . . ?
C11Y C1Y C9Y C10Y -179.0(6) . . . . ?
C9Y C1Y C2Y O1Y 179.8(7) . . . . ?
C11Y C1Y C2Y O1Y 0.1(11) . . . . ?
C9Y C1Y C2Y C3Y -2.6(12) . . . . ?
C11Y C1Y C2Y C3Y 177.7(7) . . . . ?
C12Y C11Y C19Y C18Y -177.3(7) . . . . ?
C1Y C11Y C19Y C18Y 3.6(11) . . . . ?
C12Y C11Y C19Y C20Y 3.7(11) . . . . ?
C1Y C11Y C19Y C20Y -175.4(7) . . . . ?
C11Y C19Y C20Y C14Y -4.0(11) . . . . ?
C18Y C19Y C20Y C14Y 176.9(7) . . . . ?
C11Y C19Y C20Y C15Y 179.5(7) . . . . ?
C18Y C19Y C20Y C15Y 0.5(11) . . . . ?
C8Y C9Y C10Y C5Y 1.5(11) . . . . ?
C1Y C9Y C10Y C5Y -177.5(7) . . . . ?
C8Y C9Y C10Y C4Y 179.8(7) . . . . ?
C1Y C9Y C10Y C4Y 0.8(11) . . . . ?
O1Y C2Y C3Y C4Y 179.4(8) . . . . ?
C1Y C2Y C3Y C4Y 1.8(12) . . . . ?
C2Y C3Y C4Y C10Y 0.3(13) . . . . ?
C5Y C10Y C4Y C3Y 176.7(8) . . . . ?
C9Y C10Y C4Y C3Y -1.6(12) . . . . ?
C19Y C11Y C12Y O2Y 177.5(7) . . . . ?
C1Y C11Y C12Y O2Y -3.4(12) . . . . ?
C19Y C11Y C12Y C13Y -0.6(12) . . . . ?
C1Y C11Y C12Y C13Y 178.5(8) . . . . ?
O2Y C12Y C13Y C14Y 179.9(8) . . . . ?
C11Y C12Y C13Y C14Y -2.1(13) . . . . ?
C4Y C10Y C5Y C6Y -177.8(8) . . . . ?
C9Y C10Y C5Y C6Y 0.4(12) . . . . ?
C6Y C7Y C8Y C9Y 0.3(14) . . . . ?
C1Y C9Y C8Y C7Y 177.0(8) . . . . ?
C10Y C9Y C8Y C7Y -1.9(12) . . . . ?
C14Y C20Y C15Y C16Y -176.6(9) . . . . ?
C19Y C20Y C15Y C16Y -0.4(13) . . . . ?
C12Y C13Y C14Y C20Y 1.6(13) . . . . ?
C15Y C20Y C14Y C13Y 177.6(8) . . . . ?
C19Y C20Y C14Y C13Y 1.4(12) . . . . ?
C16Y C17Y C18Y C19Y 3.1(13) . . . . ?
C11Y C19Y C18Y C17Y 179.1(8) . . . . ?
C20Y C19Y C18Y C17Y -1.9(11) . . . . ?
C10Y C5Y C6Y C7Y -2.0(13) . . . . ?
C8Y C7Y C6Y C5Y 1.7(13) . . . . ?
C20Y C15Y C16Y C17Y 1.5(14) . . . . ?
C18Y C17Y C16Y C15Y -2.9(14) . . . . ?

loop_
_cod_related_entry_id
_cod_related_entry_database
_cod_related_entry_code
1 ChemSpider 30652848
